data_4025754
loop_
_publ_author_name
'Michael E. Jung'
'Rebecca M. Lui'

_publ_section_title
;
 Studies toward the Total Syntheses of Cucurbitacins B and D
;
_journal_name_full 'Journal of Organic Chemistry'
_journal_page_first 7146
_journal_page_last 7158
_journal_paper_doi 10.1021/jo101242e
_journal_volume 75
_journal_year 2010
_chemical_formula_moiety 'C19 H26 O4'
_chemical_formula_sum 'C19 H26 O4'
_chemical_formula_weight 318.40
_chemical_name_systematic
;
 ?
;
_space_group_IT_number 2
_symmetry_cell_setting triclinic
_symmetry_space_group_name_Hall '-P 1'
_symmetry_space_group_name_H-M 'P -1'
_atom_sites_solution_hydrogens geom
_atom_sites_solution_primary direct
_atom_sites_solution_secondary difmap
_audit_creation_method SHELXL-97
_cell_angle_alpha 72.0390(10)
_cell_angle_beta 83.4560(10)
_cell_angle_gamma 85.6640(12)
_cell_formula_units_Z 2
_cell_length_a 7.8705(10)
_cell_length_b 9.0108(11)
_cell_length_c 12.0281(15)
_cell_measurement_reflns_used 3460
_cell_measurement_temperature 100(2)
_cell_measurement_theta_max 27.97
_cell_measurement_theta_min 4.21
_cell_volume 805.43(17)
_computing_cell_refinement 'Bruker SMART'
_computing_data_collection 'Bruker SMART'
_computing_data_reduction 'Bruker SAINT'
_computing_molecular_graphics 'Bruker SHELXTL'
_computing_publication_material 'Bruker SHELXTL'
_computing_structure_refinement 'SHELXL-97 (Sheldrick, 1997)'
_computing_structure_solution 'SHELXS-97 (Sheldrick, 1990)'
_diffrn_ambient_temperature 100(2)
_diffrn_measured_fraction_theta_full 0.981
_diffrn_measured_fraction_theta_max 0.972
_diffrn_measurement_device_type 'CCD area detector'
_diffrn_measurement_method 'phi and omega scans'
_diffrn_radiation_monochromator graphite
_diffrn_radiation_source 'fine-focus sealed tube'
_diffrn_radiation_type MoK\a
_diffrn_radiation_wavelength 0.71073
_diffrn_reflns_av_R_equivalents 0.0143
_diffrn_reflns_av_sigmaI/netI 0.0228
_diffrn_reflns_limit_h_max 10
_diffrn_reflns_limit_h_min -10
_diffrn_reflns_limit_k_max 11
_diffrn_reflns_limit_k_min -11
_diffrn_reflns_limit_l_max 15
_diffrn_reflns_limit_l_min -15
_diffrn_reflns_number 7059
_diffrn_reflns_theta_full 26.50
_diffrn_reflns_theta_max 28.02
_diffrn_reflns_theta_min 4.22
_exptl_absorpt_coefficient_mu 0.091
_exptl_absorpt_correction_T_max 0.9955
_exptl_absorpt_correction_T_min 0.9530
_exptl_absorpt_correction_type multi-scan
_exptl_absorpt_process_details 'Sadabs (Bruker)'
_exptl_crystal_colour colorless
_exptl_crystal_density_diffrn 1.313
_exptl_crystal_density_method 'not measured'
_exptl_crystal_description platelet
_exptl_crystal_F_000 344
_exptl_crystal_size_max 0.30
_exptl_crystal_size_mid 0.10
_exptl_crystal_size_min 0.05
_refine_diff_density_max 0.194
_refine_diff_density_min -0.181
_refine_diff_density_rms 0.044
_refine_ls_extinction_method none
_refine_ls_goodness_of_fit_ref 1.030
_refine_ls_hydrogen_treatment constr
_refine_ls_matrix_type full
_refine_ls_number_parameters 210
_refine_ls_number_reflns 3792
_refine_ls_number_restraints 0
_refine_ls_restrained_S_all 1.030
_refine_ls_R_factor_all 0.0482
_refine_ls_R_factor_gt 0.0407
_refine_ls_shift/su_max 0.000
_refine_ls_shift/su_mean 0.000
_refine_ls_structure_factor_coef Fsqd
_refine_ls_weighting_details 'calc w=1/[\s^2^(Fo^2^)+(0.0513P)^2^+0.3372P] where P=(Fo^2^+2Fc^2^)/3'
_refine_ls_weighting_scheme calc
_refine_ls_wR_factor_gt 0.1026
_refine_ls_wR_factor_ref 0.1088
_reflns_number_gt 3264
_reflns_number_total 3792
_reflns_threshold_expression >2sigma(I)
_cod_data_source_file jo101242e_si_003.cif
_cod_data_source_block jung108s
_cod_depositor_comments
;
The following automatic conversions were performed:

'_symmetry_cell_setting' value 'Triclinic' changed to 'triclinic'
according to the built-in table from CIF Core dictionary named
'cif_core.dic' version 2.4.1 from 2010-06-29.

Automatic conversion script
Id: cif_fix_values 1646 2011-03-28 12:23:43Z adriana 
;
_cod_database_code 4025754

loop_
_symmetry_equiv_pos_as_xyz
'x, y, z'
'-x, -y, -z'

loop_
_atom_site_label
_atom_site_type_symbol
_atom_site_fract_x
_atom_site_fract_y
_atom_site_fract_z
_atom_site_U_iso_or_equiv
_atom_site_adp_type
_atom_site_occupancy
_atom_site_symmetry_multiplicity
_atom_site_calc_flag
_atom_site_refinement_flags
_atom_site_disorder_assembly
_atom_site_disorder_group
O1 O 0.92460(12) 0.30851(12) 0.53538(8) 0.0271(2) Uani 1 1 d . . .
O2 O 0.53048(12) 0.40750(13) 0.40508(9) 0.0305(2) Uani 1 1 d . . .
O3 O 0.41573(10) 0.07286(10) 0.28244(8) 0.01951(19) Uani 1 1 d . . .
O4 O 0.56024(11) -0.10910(10) 0.20569(8) 0.0207(2) Uani 1 1 d . . .
C1 C 0.96715(15) 0.33075(14) 0.43118(10) 0.0179(2) Uani 1 1 d . . .
C2 C 1.14985(15) 0.31120(15) 0.38400(11) 0.0204(3) Uani 1 1 d . . .
H2A H 1.1650 0.2110 0.3655 0.024 Uiso 1 1 calc R . .
H2B H 1.2255 0.3058 0.4456 0.024 Uiso 1 1 calc R . .
C3 C 1.20499(15) 0.44368(15) 0.27365(11) 0.0227(3) Uani 1 1 d . . .
H3A H 1.2200 0.5385 0.2960 0.027 Uiso 1 1 calc R . .
H3B H 1.3168 0.4138 0.2380 0.027 Uiso 1 1 calc R . .
C4 C 1.07463(16) 0.48059(15) 0.18339(11) 0.0209(3) Uani 1 1 d . . .
H4A H 1.0680 0.3895 0.1547 0.025 Uiso 1 1 calc R . .
H4B H 1.1120 0.5702 0.1155 0.025 Uiso 1 1 calc R . .
C5 C 0.89801(15) 0.51980(13) 0.23708(11) 0.0179(2) Uani 1 1 d . . .
H5 H 0.9095 0.6090 0.2683 0.021 Uiso 1 1 calc R . .
C6 C 0.83302(14) 0.37868(14) 0.34214(10) 0.0163(2) Uani 1 1 d . . .
C7 C 0.80324(14) 0.23720(13) 0.29948(10) 0.0158(2) Uani 1 1 d . . .
H7 H 0.9194 0.1930 0.2806 0.019 Uiso 1 1 calc R . .
C8 C 0.71209(17) 0.10557(15) 0.39632(11) 0.0219(3) Uani 1 1 d . . .
H8A H 0.7812 0.0695 0.4643 0.026 Uiso 1 1 calc R . .
H8B H 0.5995 0.1461 0.4231 0.026 Uiso 1 1 calc R . .
C9 C 0.68626(16) -0.03130(14) 0.35202(11) 0.0204(2) Uani 1 1 d . . .
H9A H 0.7991 -0.0766 0.3305 0.025 Uiso 1 1 calc R . .
H9B H 0.6251 -0.1132 0.4154 0.025 Uiso 1 1 calc R . .
C10 C 0.58406(14) 0.02031(13) 0.24598(10) 0.0162(2) Uani 1 1 d . . .
C11 C 0.66831(15) 0.15069(13) 0.14255(10) 0.0163(2) Uani 1 1 d . . .
C12 C 0.71569(14) 0.28418(13) 0.18608(10) 0.0150(2) Uani 1 1 d . . .
C13 C 0.69810(15) 0.43311(14) 0.12190(10) 0.0181(2) Uani 1 1 d . . .
H13 H 0.6393 0.4550 0.0535 0.022 Uiso 1 1 calc R . .
C14 C 0.76357(16) 0.56905(14) 0.14888(11) 0.0213(3) Uani 1 1 d . . .
H14A H 0.6663 0.6249 0.1808 0.026 Uiso 1 1 calc R . .
H14B H 0.8142 0.6425 0.0752 0.026 Uiso 1 1 calc R . .
C15 C 0.29330(16) -0.02189(15) 0.26071(12) 0.0233(3) Uani 1 1 d . . .
H15A H 0.2461 0.0291 0.1846 0.028 Uiso 1 1 calc R . .
H15B H 0.1981 -0.0442 0.3240 0.028 Uiso 1 1 calc R . .
C16 C 0.39754(17) -0.16896(15) 0.25879(12) 0.0235(3) Uani 1 1 d . . .
H16A H 0.4061 -0.2409 0.3391 0.028 Uiso 1 1 calc R . .
H16B H 0.3482 -0.2240 0.2111 0.028 Uiso 1 1 calc R . .
C17 C 0.83356(17) 0.08263(15) 0.09078(11) 0.0233(3) Uani 1 1 d . . .
H17A H 0.8058 -0.0053 0.0653 0.035 Uiso 1 1 calc R . .
H17B H 0.9144 0.0464 0.1508 0.035 Uiso 1 1 calc R . .
H17C H 0.8854 0.1636 0.0234 0.035 Uiso 1 1 calc R . .
C18 C 0.54516(17) 0.20722(15) 0.04666(11) 0.0225(3) Uani 1 1 d . . .
H18A H 0.6019 0.2821 -0.0225 0.034 Uiso 1 1 calc R . .
H18B H 0.4429 0.2579 0.0761 0.034 Uiso 1 1 calc R . .
H18C H 0.5120 0.1179 0.0251 0.034 Uiso 1 1 calc R . .
C19 C 0.67533(16) 0.44251(15) 0.40098(11) 0.0216(3) Uani 1 1 d . . .
H19 H 0.6937 0.5179 0.4383 0.026 Uiso 1 1 calc R . .

loop_
_atom_site_aniso_label
_atom_site_aniso_U_11
_atom_site_aniso_U_22
_atom_site_aniso_U_33
_atom_site_aniso_U_23
_atom_site_aniso_U_13
_atom_site_aniso_U_12
O1 0.0255(5) 0.0386(6) 0.0180(4) -0.0088(4) -0.0011(4) -0.0069(4)
O2 0.0163(4) 0.0452(6) 0.0371(6) -0.0240(5) 0.0000(4) -0.0007(4)
O3 0.0146(4) 0.0206(4) 0.0257(5) -0.0115(4) 0.0012(3) -0.0016(3)
O4 0.0241(4) 0.0164(4) 0.0236(4) -0.0098(3) 0.0028(3) -0.0040(3)
C1 0.0179(5) 0.0183(5) 0.0186(6) -0.0063(4) -0.0023(4) -0.0035(4)
C2 0.0155(5) 0.0235(6) 0.0224(6) -0.0065(5) -0.0044(4) 0.0002(4)
C3 0.0158(6) 0.0269(6) 0.0254(6) -0.0078(5) 0.0010(5) -0.0048(5)
C4 0.0205(6) 0.0221(6) 0.0189(6) -0.0044(5) 0.0010(5) -0.0046(5)
C5 0.0200(6) 0.0148(5) 0.0199(6) -0.0061(4) -0.0037(4) -0.0005(4)
C6 0.0140(5) 0.0196(5) 0.0168(5) -0.0077(4) -0.0008(4) -0.0012(4)
C7 0.0152(5) 0.0173(5) 0.0152(5) -0.0054(4) -0.0012(4) -0.0009(4)
C8 0.0262(6) 0.0231(6) 0.0154(6) -0.0023(5) -0.0035(5) -0.0072(5)
C9 0.0214(6) 0.0180(6) 0.0196(6) -0.0016(4) -0.0029(5) -0.0027(4)
C10 0.0159(5) 0.0150(5) 0.0183(6) -0.0069(4) 0.0003(4) 0.0001(4)
C11 0.0184(5) 0.0155(5) 0.0155(5) -0.0056(4) -0.0001(4) -0.0012(4)
C12 0.0127(5) 0.0181(5) 0.0151(5) -0.0068(4) -0.0003(4) -0.0001(4)
C13 0.0183(6) 0.0186(6) 0.0184(6) -0.0063(4) -0.0047(4) 0.0010(4)
C14 0.0237(6) 0.0159(5) 0.0248(6) -0.0058(5) -0.0074(5) 0.0021(4)
C15 0.0187(6) 0.0259(6) 0.0268(6) -0.0097(5) -0.0006(5) -0.0060(5)
C16 0.0262(6) 0.0215(6) 0.0242(6) -0.0092(5) 0.0030(5) -0.0086(5)
C17 0.0256(6) 0.0213(6) 0.0239(6) -0.0111(5) 0.0063(5) -0.0024(5)
C18 0.0307(7) 0.0201(6) 0.0179(6) -0.0053(5) -0.0067(5) -0.0042(5)
C19 0.0185(6) 0.0276(6) 0.0224(6) -0.0136(5) -0.0012(5) 0.0006(5)

loop_
_atom_type_symbol
_atom_type_description
_atom_type_scat_dispersion_real
_atom_type_scat_dispersion_imag
_atom_type_scat_source
C C 0.0033 0.0016 'International Tables Vol C Tables 4.2.6.8 and 6.1.1.4'
H H 0.0000 0.0000 'International Tables Vol C Tables 4.2.6.8 and 6.1.1.4'
O O 0.0106 0.0060 'International Tables Vol C Tables 4.2.6.8 and 6.1.1.4'

loop_
_geom_angle_atom_site_label_1
_geom_angle_atom_site_label_2
_geom_angle_atom_site_label_3
_geom_angle
_geom_angle_site_symmetry_1
_geom_angle_site_symmetry_3
_geom_angle_publ_flag
C15 O3 C10 108.29(9) . . ?
C10 O4 C16 106.77(9) . . ?
O1 C1 C2 122.41(11) . . ?
O1 C1 C6 120.48(11) . . ?
C2 C1 C6 117.11(10) . . ?
C1 C2 C3 113.25(10) . . ?
C1 C2 H2A 108.9 . . ?
C3 C2 H2A 108.9 . . ?
C1 C2 H2B 108.9 . . ?
C3 C2 H2B 108.9 . . ?
H2A C2 H2B 107.7 . . ?
C4 C3 C2 112.08(10) . . ?
C4 C3 H3A 109.2 . . ?
C2 C3 H3A 109.2 . . ?
C4 C3 H3B 109.2 . . ?
C2 C3 H3B 109.2 . . ?
H3A C3 H3B 107.9 . . ?
C3 C4 C5 110.74(10) . . ?
C3 C4 H4A 109.5 . . ?
C5 C4 H4A 109.5 . . ?
C3 C4 H4B 109.5 . . ?
C5 C4 H4B 109.5 . . ?
H4A C4 H4B 108.1 . . ?
C4 C5 C14 113.48(10) . . ?
C4 C5 C6 110.73(9) . . ?
C14 C5 C6 109.10(9) . . ?
C4 C5 H5 107.8 . . ?
C14 C5 H5 107.8 . . ?
C6 C5 H5 107.8 . . ?
C19 C6 C1 107.07(9) . . ?
C19 C6 C7 115.30(10) . . ?
C1 C6 C7 109.18(9) . . ?
C19 C6 C5 105.17(10) . . ?
C1 C6 C5 109.00(9) . . ?
C7 C6 C5 110.87(9) . . ?
C12 C7 C8 112.20(9) . . ?
C12 C7 C6 112.98(9) . . ?
C8 C7 C6 112.45(9) . . ?
C12 C7 H7 106.2 . . ?
C8 C7 H7 106.2 . . ?
C6 C7 H7 106.2 . . ?
C9 C8 C7 111.09(10) . . ?
C9 C8 H8A 109.4 . . ?
C7 C8 H8A 109.4 . . ?
C9 C8 H8B 109.4 . . ?
C7 C8 H8B 109.4 . . ?
H8A C8 H8B 108.0 . . ?
C10 C9 C8 110.94(10) . . ?
C10 C9 H9A 109.5 . . ?
C8 C9 H9A 109.5 . . ?
C10 C9 H9B 109.5 . . ?
C8 C9 H9B 109.5 . . ?
H9A C9 H9B 108.0 . . ?
O4 C10 O3 106.15(9) . . ?
O4 C10 C9 110.34(9) . . ?
O3 C10 C9 108.14(9) . . ?
O4 C10 C11 108.63(9) . . ?
O3 C10 C11 110.04(9) . . ?
C9 C10 C11 113.30(10) . . ?
C18 C11 C12 111.92(9) . . ?
C18 C11 C17 108.27(10) . . ?
C12 C11 C17 108.59(9) . . ?
C18 C11 C10 108.87(9) . . ?
C12 C11 C10 110.10(9) . . ?
C17 C11 C10 109.03(9) . . ?
C13 C12 C7 121.41(10) . . ?
C13 C12 C11 121.62(10) . . ?
C7 C12 C11 116.59(9) . . ?
C12 C13 C14 125.28(11) . . ?
C12 C13 H13 117.4 . . ?
C14 C13 H13 117.4 . . ?
C13 C14 C5 112.68(10) . . ?
C13 C14 H14A 109.1 . . ?
C5 C14 H14A 109.1 . . ?
C13 C14 H14B 109.1 . . ?
C5 C14 H14B 109.1 . . ?
H14A C14 H14B 107.8 . . ?
O3 C15 C16 102.89(10) . . ?
O3 C15 H15A 111.2 . . ?
C16 C15 H15A 111.2 . . ?
O3 C15 H15B 111.2 . . ?
C16 C15 H15B 111.2 . . ?
H15A C15 H15B 109.1 . . ?
O4 C16 C15 102.02(10) . . ?
O4 C16 H16A 111.4 . . ?
C15 C16 H16A 111.4 . . ?
O4 C16 H16B 111.4 . . ?
C15 C16 H16B 111.4 . . ?
H16A C16 H16B 109.2 . . ?
C11 C17 H17A 109.5 . . ?
C11 C17 H17B 109.5 . . ?
H17A C17 H17B 109.5 . . ?
C11 C17 H17C 109.5 . . ?
H17A C17 H17C 109.5 . . ?
H17B C17 H17C 109.5 . . ?
C11 C18 H18A 109.5 . . ?
C11 C18 H18B 109.5 . . ?
H18A C18 H18B 109.5 . . ?
C11 C18 H18C 109.5 . . ?
H18A C18 H18C 109.5 . . ?
H18B C18 H18C 109.5 . . ?
O2 C19 C6 126.73(11) . . ?
O2 C19 H19 116.6 . . ?
C6 C19 H19 116.6 . . ?

loop_
_geom_bond_atom_site_label_1
_geom_bond_atom_site_label_2
_geom_bond_distance
_geom_bond_site_symmetry_2
_geom_bond_publ_flag
O1 C1 1.2177(15) . ?
O2 C19 1.1973(16) . ?
O3 C15 1.4301(14) . ?
O3 C10 1.4396(13) . ?
O4 C10 1.4255(14) . ?
O4 C16 1.4297(15) . ?
C1 C2 1.5027(16) . ?
C1 C6 1.5334(16) . ?
C2 C3 1.5313(17) . ?
C2 H2A 0.9900 . ?
C2 H2B 0.9900 . ?
C3 C4 1.5237(18) . ?
C3 H3A 0.9900 . ?
C3 H3B 0.9900 . ?
C4 C5 1.5284(17) . ?
C4 H4A 0.9900 . ?
C4 H4B 0.9900 . ?
C5 C14 1.5286(16) . ?
C5 C6 1.5606(16) . ?
C5 H5 1.0000 . ?
C6 C19 1.5215(16) . ?
C6 C7 1.5554(16) . ?
C7 C12 1.5259(16) . ?
C7 C8 1.5377(16) . ?
C7 H7 1.0000 . ?
C8 C9 1.5212(17) . ?
C8 H8A 0.9900 . ?
C8 H8B 0.9900 . ?
C9 C10 1.5171(16) . ?
C9 H9A 0.9900 . ?
C9 H9B 0.9900 . ?
C10 C11 1.5479(16) . ?
C11 C18 1.5320(17) . ?
C11 C12 1.5365(16) . ?
C11 C17 1.5445(16) . ?
C12 C13 1.3317(17) . ?
C13 C14 1.5001(16) . ?
C13 H13 0.9500 . ?
C14 H14A 0.9900 . ?
C14 H14B 0.9900 . ?
C15 C16 1.5100(18) . ?
C15 H15A 0.9900 . ?
C15 H15B 0.9900 . ?
C16 H16A 0.9900 . ?
C16 H16B 0.9900 . ?
C17 H17A 0.9800 . ?
C17 H17B 0.9800 . ?
C17 H17C 0.9800 . ?
C18 H18A 0.9800 . ?
C18 H18B 0.9800 . ?
C18 H18C 0.9800 . ?
C19 H19 0.9500 . ?

loop_
_geom_torsion_atom_site_label_1
_geom_torsion_atom_site_label_2
_geom_torsion_atom_site_label_3
_geom_torsion_atom_site_label_4
_geom_torsion
_geom_torsion_site_symmetry_1
_geom_torsion_site_symmetry_2
_geom_torsion_site_symmetry_3
_geom_torsion_site_symmetry_4
_geom_torsion_publ_flag
O1 C1 C2 C3 -135.65(12) . . . . ?
C6 C1 C2 C3 45.08(14) . . . . ?
C1 C2 C3 C4 -47.44(14) . . . . ?
C2 C3 C4 C5 56.19(14) . . . . ?
C3 C4 C5 C14 176.01(10) . . . . ?
C3 C4 C5 C6 -60.89(13) . . . . ?
O1 C1 C6 C19 19.17(15) . . . . ?
C2 C1 C6 C19 -161.55(10) . . . . ?
O1 C1 C6 C7 -106.30(13) . . . . ?
C2 C1 C6 C7 72.98(12) . . . . ?
O1 C1 C6 C5 132.45(12) . . . . ?
C2 C1 C6 C5 -48.27(13) . . . . ?
C4 C5 C6 C19 169.60(10) . . . . ?
C14 C5 C6 C19 -64.81(11) . . . . ?
C4 C5 C6 C1 55.08(12) . . . . ?
C14 C5 C6 C1 -179.33(9) . . . . ?
C4 C5 C6 C7 -65.13(12) . . . . ?
C14 C5 C6 C7 60.46(12) . . . . ?
C19 C6 C7 C12 76.87(12) . . . . ?
C1 C6 C7 C12 -162.59(9) . . . . ?
C5 C6 C7 C12 -42.48(12) . . . . ?
C19 C6 C7 C8 -51.40(13) . . . . ?
C1 C6 C7 C8 69.15(12) . . . . ?
C5 C6 C7 C8 -170.75(9) . . . . ?
C12 C7 C8 C9 51.77(13) . . . . ?
C6 C7 C8 C9 -179.55(10) . . . . ?
C7 C8 C9 C10 -57.84(13) . . . . ?
C16 O4 C10 O3 -22.05(12) . . . . ?
C16 O4 C10 C9 94.89(11) . . . . ?
C16 O4 C10 C11 -140.35(10) . . . . ?
C15 O3 C10 O4 -1.63(12) . . . . ?
C15 O3 C10 C9 -120.04(10) . . . . ?
C15 O3 C10 C11 115.74(10) . . . . ?
C8 C9 C10 O4 -179.77(9) . . . . ?
C8 C9 C10 O3 -64.07(12) . . . . ?
C8 C9 C10 C11 58.19(13) . . . . ?
O4 C10 C11 C18 63.71(12) . . . . ?
O3 C10 C11 C18 -52.10(12) . . . . ?
C9 C10 C11 C18 -173.29(10) . . . . ?
O4 C10 C11 C12 -173.25(9) . . . . ?
O3 C10 C11 C12 70.94(11) . . . . ?
C9 C10 C11 C12 -50.25(13) . . . . ?
O4 C10 C11 C17 -54.21(12) . . . . ?
O3 C10 C11 C17 -170.03(9) . . . . ?
C9 C10 C11 C17 68.78(12) . . . . ?
C8 C7 C12 C13 140.01(12) . . . . ?
C6 C7 C12 C13 11.61(15) . . . . ?
C8 C7 C12 C11 -46.95(13) . . . . ?
C6 C7 C12 C11 -175.34(9) . . . . ?
C18 C11 C12 C13 -20.57(15) . . . . ?
C17 C11 C12 C13 98.89(13) . . . . ?
C10 C11 C12 C13 -141.81(11) . . . . ?
C18 C11 C12 C7 166.40(10) . . . . ?
C17 C11 C12 C7 -74.14(12) . . . . ?
C10 C11 C12 C7 45.16(13) . . . . ?
C7 C12 C13 C14 1.87(18) . . . . ?
C11 C12 C13 C14 -170.82(11) . . . . ?
C12 C13 C14 C5 16.82(17) . . . . ?
C4 C5 C14 C13 77.22(13) . . . . ?
C6 C5 C14 C13 -46.76(13) . . . . ?
C10 O3 C15 C16 22.95(12) . . . . ?
C10 O4 C16 C15 35.54(12) . . . . ?
O3 C15 C16 O4 -35.47(12) . . . . ?
C1 C6 C19 O2 -131.06(14) . . . . ?
C7 C6 C19 O2 -9.38(19) . . . . ?
C5 C6 C19 O2 113.08(15) . . . . ?
